data_2204512
loop_
_publ_author_name
'Fu, Yun-Long'
'Ren, Jia-Lin'
'Ng, Seik Weng'

_publ_section_title Aqua(oxalato-\k^2^<i>O</i>,<i>O</i>')oxo(1,10-phenanthroline-\k^2^<i>N</i>,<i>N</i>')vanadium(IV)
_journal_issue 11
_journal_name_full 'Acta Crystallographica Section E'
_journal_page_first m1584
_journal_page_last m1586
_journal_paper_doi 10.1107/S1600536804024432
_journal_volume 60
_journal_year 2004
_chemical_formula_iupac '[V (C2 O4) O (C12 H8 N2) (H2 O)]'
_chemical_formula_moiety 'C12 H8 N2 , C2 O4 , H2 O , V O'
_chemical_formula_sum 'C14 H10 N2 O6 V'
_chemical_formula_weight 353.18
_chemical_name_systematic
;
Aqua(oxalato-\k^2^O,O')oxo(1,10-phenanthroline-\k^2^N,N')vanadium(IV)
;
_space_group_IT_number 2
_symmetry_cell_setting triclinic
_symmetry_space_group_name_Hall '-P 1'
_symmetry_space_group_name_H-M 'P -1'
_atom_sites_solution_hydrogens 'difmap (O-H) and geom (C-H)'
_atom_sites_solution_primary direct
_atom_sites_solution_secondary difmap
_audit_creation_method SHELXL97
_cell_angle_alpha 89.3510(10)
_cell_angle_beta 73.9540(10)
_cell_angle_gamma 80.5650(10)
_cell_formula_units_Z 2
_cell_length_a 7.6328(7)
_cell_length_b 9.7800(9)
_cell_length_c 9.8622(9)
_cell_measurement_reflns_used 1906
_cell_measurement_temperature 295(2)
_cell_measurement_theta_max 24.3
_cell_measurement_theta_min 2.8
_cell_volume 697.50(11)
_computing_cell_refinement 'SAINT (Bruker, 2002)'
_computing_data_collection 'SMART (Bruker, 2002)'
_computing_data_reduction SAINT
_computing_molecular_graphics 'ORTEPII (Johnson, 1976)'
_computing_publication_material SHELXL97
_computing_structure_refinement 'SHELXL97 (Sheldrick, 1997)'
_computing_structure_solution 'SHELXS97 (Sheldrick, 1997)'
_diffrn_ambient_temperature 295(2)
_diffrn_measured_fraction_theta_full 0.97
_diffrn_measured_fraction_theta_max 0.97
_diffrn_measurement_device_type 'Bruker APEX CCD area-detector'
_diffrn_measurement_method '\f and \w'
_diffrn_radiation_monochromator graphite
_diffrn_radiation_source 'fine-focus sealed tube'
_diffrn_radiation_type MoK\a
_diffrn_radiation_wavelength 0.71073
_diffrn_reflns_av_R_equivalents 0.034
_diffrn_reflns_av_sigmaI/netI 0.050
_diffrn_reflns_limit_h_max 9
_diffrn_reflns_limit_h_min -9
_diffrn_reflns_limit_k_max 12
_diffrn_reflns_limit_k_min -12
_diffrn_reflns_limit_l_max 12
_diffrn_reflns_limit_l_min -12
_diffrn_reflns_number 7736
_diffrn_reflns_theta_full 27.5
_diffrn_reflns_theta_max 27.5
_diffrn_reflns_theta_min 2.1
_diffrn_standards_decay_% 0
_diffrn_standards_interval_count 0
_diffrn_standards_interval_time 0
_diffrn_standards_number 0
_exptl_absorpt_coefficient_mu 0.746
_exptl_absorpt_correction_T_max 0.943
_exptl_absorpt_correction_T_min 0.804
_exptl_absorpt_correction_type multi-scan
_exptl_absorpt_process_details '(SADABS; Bruker, 2002)'
_exptl_crystal_colour green
_exptl_crystal_density_diffrn 1.682
_exptl_crystal_density_meas ?
_exptl_crystal_density_method .
_exptl_crystal_description prism
_exptl_crystal_F_000 358
_exptl_crystal_size_max 0.14
_exptl_crystal_size_mid 0.10
_exptl_crystal_size_min 0.08
_refine_diff_density_max 0.39
_refine_diff_density_min -0.26
_refine_ls_extinction_method none
_refine_ls_goodness_of_fit_ref 1.05
_refine_ls_hydrogen_treatment mixed
_refine_ls_matrix_type full
_refine_ls_number_parameters 216
_refine_ls_number_reflns 3105
_refine_ls_number_restraints 3
_refine_ls_restrained_S_all 1.05
_refine_ls_R_factor_all 0.059
_refine_ls_R_factor_gt 0.043
_refine_ls_shift/su_max 0.001
_refine_ls_shift/su_mean 0.000
_refine_ls_structure_factor_coef Fsqd
_refine_ls_weighting_details 'calc w = 1/[\s^2^(Fo^2^)+(0.0717P)^2^+0.0065P] where P = (Fo^2^+2Fc^2^)/3'
_refine_ls_weighting_scheme calc
_refine_ls_wR_factor_gt 0.109
_refine_ls_wR_factor_ref 0.125
_reflns_number_gt 2406
_reflns_number_total 3105
_reflns_threshold_expression I>2\s(I)
_cod_data_source_file hb6202.cif
_cod_data_source_block I
_cod_depositor_comments
;
The following automatic conversions were performed:
'_symmetry_cell_setting' value 'Triclinic' changed to 'triclinic'
according to '/home/saulius/struct/CIF-dictionaries/cif_core.dic'
dictionary named 'cif_core.dic' version 2.4.1 from 2010-06-29.

Automatic conversion script
Id: cif_fix_enum 1527 2010-12-29 10:47:43Z saulius 

The following automatic conversions were performed:

'_symmetry_cell_setting' value 'Triclinic' changed to 'triclinic'
according to /home/saulius/struct/CIF-dictionaries/cif_core.dic
dictionary named 'cif_core.dic' version 2.4.1 from 2010-06-29.

Automatic conversion script
Id: cif_fix_values 1715 2011-07-08 13:25:40Z adriana 
;
_cod_original_cell_volume 697.50(10)
_cod_database_code 2204512
_cod_database_fobs_code 2204512

loop_
_symmetry_equiv_pos_as_xyz
'x, y, z'
'-x, -y, -z'

loop_
_atom_site_label
_atom_site_fract_x
_atom_site_fract_y
_atom_site_fract_z
_atom_site_U_iso_or_equiv
_atom_site_adp_type
_atom_site_calc_flag
_atom_site_refinement_flags
_atom_site_occupancy
_atom_site_type_symbol
V1 0.51066(6) 0.39347(4) 0.73480(5) 0.0255(2) Uani d . 1 V
O1 0.7137(2) 0.3988(2) 0.5586(2) 0.0322(4) Uani d . 1 O
O2 1.0198(3) 0.3471(2) 0.4718(2) 0.0477(6) Uani d . 1 O
O3 0.7275(2) 0.3323(2) 0.81050(19) 0.0321(4) Uani d . 1 O
O4 1.0336(3) 0.2842(2) 0.7449(2) 0.0497(6) Uani d . 1 O
O5 0.4474(3) 0.5495(2) 0.7930(2) 0.0491(6) Uani d . 1 O
O1W 0.3337(3) 0.3910(2) 0.6140(2) 0.0388(5) Uani d D 1 O
N1 0.3270(3) 0.3145(2) 0.9085(2) 0.0253(5) Uani d . 1 N
N2 0.5494(3) 0.1565(2) 0.6903(2) 0.0288(5) Uani d . 1 N
C1 0.3225(4) 0.1763(3) 0.9120(3) 0.0279(6) Uani d . 1 C
C2 0.2165(4) 0.3934(3) 1.0170(3) 0.0371(7) Uani d . 1 C
C3 0.0970(4) 0.3415(4) 1.1311(3) 0.0477(8) Uani d . 1 C
C4 0.0916(4) 0.2049(4) 1.1346(3) 0.0481(8) Uani d . 1 C
C5 0.2091(4) 0.1149(3) 1.0245(3) 0.0372(7) Uani d . 1 C
C6 0.2178(5) -0.0323(3) 1.0200(4) 0.0481(8) Uani d . 1 C
C7 0.3329(5) -0.1124(3) 0.9121(4) 0.0490(9) Uani d . 1 C
C8 0.4492(4) -0.0541(3) 0.7950(3) 0.0374(7) Uani d . 1 C
C9 0.5747(5) -0.1312(3) 0.6787(4) 0.0493(9) Uani d . 1 C
C10 0.6794(5) -0.0643(3) 0.5729(4) 0.0473(8) Uani d . 1 C
C11 0.6637(4) 0.0778(3) 0.5825(3) 0.0390(7) Uani d . 1 C
C12 0.4450(4) 0.0903(3) 0.7958(3) 0.0282(6) Uani d . 1 C
C13 0.8798(4) 0.3583(3) 0.5677(3) 0.0295(6) Uani d . 1 C
C14 0.8864(4) 0.3203(3) 0.7209(3) 0.0305(6) Uani d . 1 C
H1W1 0.329(4) 0.457(2) 0.560(3) 0.050(10) Uiso d D 1 H
H1W2 0.229(2) 0.364(3) 0.638(3) 0.050(10) Uiso d D 1 H
H2 0.2192 0.4881 1.0166 0.045 Uiso calc R 1 H
H3 0.0212 0.4009 1.2045 0.057 Uiso calc R 1 H
H4 0.0102 0.1697 1.2099 0.058 Uiso calc R 1 H
H6 0.1416 -0.0734 1.0938 0.058 Uiso calc R 1 H
H7 0.3371 -0.2080 0.9137 0.059 Uiso calc R 1 H
H9 0.5860 -0.2273 0.6742 0.059 Uiso calc R 1 H
H10 0.7612 -0.1141 0.4947 0.057 Uiso calc R 1 H
H11 0.7373 0.1213 0.5093 0.047 Uiso calc R 1 H

loop_
_atom_site_aniso_label
_atom_site_aniso_U_11
_atom_site_aniso_U_22
_atom_site_aniso_U_33
_atom_site_aniso_U_12
_atom_site_aniso_U_13
_atom_site_aniso_U_23
V1 0.0250(3) 0.0205(2) 0.0307(3) -0.0059(2) -0.0063(2) 0.0053(2)
O1 0.0270(10) 0.0390(10) 0.0320(10) -0.0060(10) -0.0100(10) 0.0150(10)
O2 0.0320(10) 0.064(2) 0.0390(10) -0.0010(10) 0.0010(10) 0.0050(10)
O3 0.0300(10) 0.0410(10) 0.0280(10) -0.0140(10) -0.0080(10) 0.0080(10)
O4 0.0320(10) 0.074(2) 0.0520(10) -0.0170(10) -0.0220(10) 0.0290(10)
O5 0.0530(10) 0.0240(10) 0.062(2) -0.0100(10) -0.0010(10) 0.0010(10)
O1W 0.0290(10) 0.0440(10) 0.0490(10) -0.0130(10) -0.0180(10) 0.0220(10)
N1 0.0270(10) 0.0210(10) 0.0290(10) -0.0050(10) -0.0090(10) 0.0030(10)
N2 0.0280(10) 0.0250(10) 0.0340(10) -0.0030(10) -0.0110(10) -0.0010(10)
C1 0.0310(10) 0.0280(10) 0.0320(10) -0.0110(10) -0.0160(10) 0.0080(10)
C2 0.042(2) 0.034(2) 0.034(2) -0.0100(10) -0.0070(10) -0.0030(10)
C3 0.049(2) 0.055(2) 0.032(2) -0.010(2) 0.0020(10) -0.0030(10)
C4 0.050(2) 0.064(2) 0.033(2) -0.024(2) -0.008(2) 0.017(2)
C5 0.039(2) 0.042(2) 0.040(2) -0.0190(10) -0.0180(10) 0.0160(10)
C6 0.054(2) 0.042(2) 0.060(2) -0.024(2) -0.027(2) 0.030(2)
C7 0.060(2) 0.030(2) 0.071(2) -0.023(2) -0.033(2) 0.019(2)
C8 0.042(2) 0.0240(10) 0.0563(19) -0.0060(10) -0.030(2) 0.0050(10)
C9 0.061(2) 0.025(2) 0.070(2) -0.004(2) -0.033(2) -0.007(2)
C10 0.049(2) 0.033(2) 0.057(2) 0.0080(10) -0.018(2) -0.016(2)
C11 0.036(2) 0.038(2) 0.041(2) -0.0040(10) -0.0090(10) -0.0050(10)
C12 0.0310(10) 0.0230(10) 0.037(2) -0.0090(10) -0.0180(10) 0.0060(10)
C13 0.0320(10) 0.0250(10) 0.033(2) -0.0060(10) -0.0100(10) 0.0050(10)
C14 0.032(2) 0.0260(10) 0.039(2) -0.0110(10) -0.0150(10) 0.0090(10)

loop_
_atom_type_symbol
_atom_type_description
_atom_type_scat_dispersion_real
_atom_type_scat_dispersion_imag
_atom_type_scat_source
C C 0.0033 0.0016 'International Tables Vol C Tables 4.2.6.8 and 6.1.1.4'
H H 0.0000 0.0000 'International Tables Vol C Tables 4.2.6.8 and 6.1.1.4'
N N 0.0061 0.0033 'International Tables Vol C Tables 4.2.6.8 and 6.1.1.4'
O O 0.0106 0.0060 'International Tables Vol C Tables 4.2.6.8 and 6.1.1.4'
V V 0.3005 0.5294 'International Tables Vol C Tables 4.2.6.8 and 6.1.1.4'

loop_
_geom_angle_atom_site_label_1
_geom_angle_atom_site_label_2
_geom_angle_atom_site_label_3
_geom_angle
_geom_angle_publ_flag
O1 V1 O3 80.80(10) yes
O1 V1 O5 105.30(10) yes
O1 V1 O1W 88.70(10) yes
O1 V1 N1 160.40(10) yes
O1 V1 N2 87.20(10) yes
O3 V1 O5 101.80(10) yes
O3 V1 O1W 158.90(10) yes
O3 V1 N1 92.40(10) yes
O3 V1 N2 80.90(10) yes
O5 V1 O1W 98.50(10) yes
O5 V1 N1 94.00(10) yes
O5 V1 N2 167.50(10) yes
O1W V1 N1 91.60(10) yes
O1W V1 N2 80.40(10) yes
N1 V1 N2 73.60(10) yes
C13 O1 V1 116.2(2) no
C14 O3 V1 116.0(2) no
C2 N1 C1 117.5(2) no
C2 N1 V1 123.2(2) no
C1 N1 V1 119.3(2) no
C11 N2 C12 116.8(2) no
C11 N2 V1 129.9(2) no
C12 N2 V1 113.2(2) no
N1 C1 C5 123.1(3) no
N1 C1 C12 117.5(2) no
C5 C1 C12 119.4(2) no
N1 C2 C3 123.2(3) no
C4 C3 C2 119.6(3) no
C3 C4 C5 120.0(3) no
C1 C5 C4 116.6(3) no
C1 C5 C6 118.9(3) no
C4 C5 C6 124.5(3) no
C7 C6 C5 121.6(3) no
C6 C7 C8 121.3(3) no
C9 C8 C12 116.6(3) no
C9 C8 C7 124.6(3) no
C12 C8 C7 118.7(3) no
C10 C9 C8 119.5(3) no
C9 C10 C11 119.6(3) no
N2 C11 C10 123.8(3) no
N2 C12 C8 123.6(3) no
N2 C12 C1 116.3(2) no
C8 C12 C1 120.1(3) no
O2 C13 O1 126.2(3) no
O2 C13 C14 120.8(2) no
O1 C13 C14 113.0(2) no
O4 C14 O3 126.2(3) no
O4 C14 C13 119.8(2) no
O3 C14 C13 113.9(2) no
V1 O1W H1W1 115(2) no
V1 O1W H1W2 127(2) no
H1W1 O1W H1W2 109(2) no
N1 C2 H2 118.4 no
C3 C2 H2 118.4 no
C4 C3 H3 120.2 no
C2 C3 H3 120.2 no
C3 C4 H4 120.0 no
C5 C4 H4 120.0 no
C7 C6 H6 119.2 no
C5 C6 H6 119.2 no
C6 C7 H7 119.4 no
C8 C7 H7 119.4 no
C10 C9 H9 120.2 no
C8 C9 H9 120.2 no
C9 C10 H10 120.2 no
C11 C10 H10 120.2 no
N2 C11 H11 118.1 no
C10 C11 H11 118.1 no

loop_
_geom_bond_atom_site_label_1
_geom_bond_atom_site_label_2
_geom_bond_distance
_geom_bond_publ_flag
V1 O1 1.990(2) yes
V1 O3 2.001(2) yes
V1 O5 1.586(2) yes
V1 O1W 2.036(2) yes
V1 N1 2.120(2) yes
V1 N2 2.319(2) yes
O1 C13 1.292(3) no
O2 C13 1.206(3) no
O3 C14 1.277(3) no
O4 C14 1.207(3) no
N1 C2 1.326(3) no
N1 C1 1.357(3) no
N2 C11 1.330(3) no
N2 C12 1.354(3) no
C1 C5 1.402(4) no
C1 C12 1.437(4) no
C2 C3 1.388(4) no
C3 C4 1.343(4) no
C4 C5 1.409(4) no
C5 C6 1.431(4) no
C6 C7 1.340(5) no
C7 C8 1.426(5) no
C8 C9 1.406(5) no
C8 C12 1.407(4) no
C9 C10 1.361(5) no
C10 C11 1.377(4) no
C13 C14 1.564(4) no
O1W H1W1 0.840(10) no
O1W H1W2 0.860(10) no
C2 H2 0.93 no
C3 H3 0.93 no
C4 H4 0.93 no
C6 H6 0.93 no
C7 H7 0.93 no
C9 H9 0.93 no
C10 H10 0.93 no
C11 H11 0.93 no

loop_
_geom_hbond_atom_site_label_D
_geom_hbond_atom_site_label_H
_geom_hbond_atom_site_label_A
_geom_hbond_site_symmetry_A
_geom_hbond_distance_DH
_geom_hbond_distance_HA
_geom_hbond_distance_DA
_geom_hbond_angle_DHA
_geom_hbond_publ_flag
O1W H1W1 O1 2_666 0.840(10) 1.860(10) 2.697(3) 173(3) yes
O1W H1W2 O4 1_455 0.860(10) 1.850(10) 2.671(3) 160(3) yes

loop_
_geom_torsion_atom_site_label_1
_geom_torsion_atom_site_label_2
_geom_torsion_atom_site_label_3
_geom_torsion_atom_site_label_4
_geom_torsion
_geom_torsion_publ_flag
O5 V1 O1 C13 102.7(2) no
O3 V1 O1 C13 2.85(18) no
O1W V1 O1 C13 -158.81(19) no
N1 V1 O1 C13 -67.8(3) no
N2 V1 O1 C13 -78.38(19) no
O5 V1 O3 C14 -105.7(2) no
O1 V1 O3 C14 -1.88(18) no
O1W V1 O3 C14 59.1(3) no
N1 V1 O3 C14 159.68(19) no
N2 V1 O3 C14 86.70(19) no
O5 V1 N1 C2 -1.8(2) no
O1 V1 N1 C2 169.0(2) no
O3 V1 N1 C2 100.2(2) no
O1W V1 N1 C2 -100.5(2) no
N2 V1 N1 C2 -180.0(2) no
O5 V1 N1 C1 179.30(19) no
O1 V1 N1 C1 -9.9(3) no
O3 V1 N1 C1 -78.65(18) no
O1W V1 N1 C1 80.63(19) no
N2 V1 N1 C1 1.15(17) no
O5 V1 N2 C11 173.2(5) no
O1 V1 N2 C11 -2.0(2) no
O3 V1 N2 C11 -83.1(2) no
O1W V1 N2 C11 87.1(2) no
N1 V1 N2 C11 -178.3(2) no
O5 V1 N2 C12 -10.9(6) no
O1 V1 N2 C12 173.96(18) no
O3 V1 N2 C12 92.82(18) no
O1W V1 N2 C12 -96.93(18) no
N1 V1 N2 C12 -2.36(17) no
C2 N1 C1 C5 -0.7(4) no
V1 N1 C1 C5 178.22(19) no
C2 N1 C1 C12 -178.8(2) no
V1 N1 C1 C12 0.2(3) no
C1 N1 C2 C3 -0.8(4) no
V1 N1 C2 C3 -179.7(2) no
N1 C2 C3 C4 0.5(5) no
C2 C3 C4 C5 1.2(5) no
N1 C1 C5 C4 2.3(4) no
C12 C1 C5 C4 -179.7(2) no
N1 C1 C5 C6 -178.4(2) no
C12 C1 C5 C6 -0.4(4) no
C3 C4 C5 C1 -2.5(4) no
C3 C4 C5 C6 178.2(3) no
C1 C5 C6 C7 0.8(4) no
C4 C5 C6 C7 -179.9(3) no
C5 C6 C7 C8 -1.5(5) no
C6 C7 C8 C9 179.3(3) no
C6 C7 C8 C12 1.7(4) no
C12 C8 C9 C10 -2.0(4) no
C7 C8 C9 C10 -179.7(3) no
C8 C9 C10 C11 1.2(5) no
C12 N2 C11 C10 0.5(4) no
V1 N2 C11 C10 176.3(2) no
C9 C10 C11 N2 -0.5(5) no
C11 N2 C12 C8 -1.4(4) no
V1 N2 C12 C8 -177.9(2) no
C11 N2 C12 C1 179.8(2) no
V1 N2 C12 C1 3.2(3) no
C9 C8 C12 N2 2.2(4) no
C7 C8 C12 N2 -180.0(3) no
C9 C8 C12 C1 -179.0(3) no
C7 C8 C12 C1 -1.2(4) no
N1 C1 C12 N2 -2.4(3) no
C5 C1 C12 N2 179.5(2) no
N1 C1 C12 C8 178.7(2) no
C5 C1 C12 C8 0.6(4) no
V1 O1 C13 O2 175.9(2) no
V1 O1 C13 C14 -3.1(3) no
V1 O3 C14 O4 -179.6(2) no
V1 O3 C14 C13 0.8(3) no
O2 C13 C14 O4 2.9(4) no
O1 C13 C14 O4 -178.1(3) no
O2 C13 C14 O3 -177.5(3) no
O1 C13 C14 O3 1.6(3) no
